data_7058363
loop_
_publ_author_name
'Anamika, Anamika'
'Agrahari, Anand K.'
'Manar, Krishna K.'
'Yadav, Chote Lal'
'Tiwari, Vinod K.'
'Drew, Michael G. B.'
'Singh, Nanhai'

_publ_section_title
;
 Highly efficient structurally characterised novel precatalysts: di- and
 mononuclear heteroleptic Cu(i) dixanthate/xanthate--phosphine complexes
 for azide--alkyne cycloadditions
;
_journal_issue 23
_journal_name_full 'New Journal of Chemistry'
_journal_page_first 8939
_journal_paper_doi 10.1039/C9NJ01551E
_journal_volume 43
_journal_year 2019
_chemical_formula_sum 'C83 H72 Cl2 Cu2 O3 P4 S4'
_chemical_formula_weight 1567.50
_space_group_IT_number 2
_space_group_name_Hall '-P 1'
_space_group_name_H-M_alt 'P -1'
_symmetry_cell_setting triclinic
_symmetry_space_group_name_Hall '-P 1'
_symmetry_space_group_name_H-M 'P -1'
_atom_sites_solution_hydrogens geom
_atom_sites_solution_primary direct
_atom_sites_solution_secondary difmap
_audit_creation_method SHELXL-97
_audit_update_record
;
2017-02-14 deposited with the CCDC.    2019-05-06 downloaded from the CCDC.
;
_cell_angle_alpha 70.758(5)
_cell_angle_beta 85.568(5)
_cell_angle_gamma 78.127(5)
_cell_formula_units_Z 1
_cell_length_a 10.3449(5)
_cell_length_b 12.7287(7)
_cell_length_c 15.8185(9)
_cell_measurement_reflns_used 13687
_cell_measurement_temperature 150(2)
_cell_measurement_theta_max 30.00
_cell_measurement_theta_min 3.41
_cell_volume 1924.40(19)
_computing_cell_refinement 'Crysalis, Oxford Diffraction'
_computing_data_collection 'Crysalis, Oxford Diffraction'
_computing_data_reduction 'Crysalis, Oxford Diffraction'
_computing_molecular_graphics PLATON(Spek,2004)
_computing_publication_material 'SHELXL, PLATON, WINGX (Ferrugia, 2012)'
_computing_structure_refinement 'SHELXL (Sheldrick, 2008)'
_computing_structure_solution 'SHELXS (Sheldrick, 2008)'
_diffrn_ambient_temperature 150(2)
_diffrn_measured_fraction_theta_full 0.958
_diffrn_measured_fraction_theta_max 0.958
_diffrn_measurement_device_type 'Oxford Diffaction X-Calibor System'
_diffrn_measurement_method '321 frames, counting time 10 s.'
_diffrn_radiation_monochromator graphite
_diffrn_radiation_source 'fine-focus sealed tube'
_diffrn_radiation_type MoK\a
_diffrn_radiation_wavelength 0.71073
_diffrn_reflns_av_R_equivalents 0.0241
_diffrn_reflns_av_sigmaI/netI 0.0604
_diffrn_reflns_limit_h_max 14
_diffrn_reflns_limit_h_min -12
_diffrn_reflns_limit_k_max 15
_diffrn_reflns_limit_k_min -17
_diffrn_reflns_limit_l_max 14
_diffrn_reflns_limit_l_min -22
_diffrn_reflns_number 13687
_diffrn_reflns_theta_full 30.00
_diffrn_reflns_theta_max 30.00
_diffrn_reflns_theta_min 3.41
_diffrn_standards_decay_% n/a
_diffrn_standards_interval_count n/a
_diffrn_standards_interval_time n/a
_exptl_absorpt_coefficient_mu 0.862
_exptl_absorpt_correction_T_max 1.000
_exptl_absorpt_correction_T_min 0.923
_exptl_absorpt_correction_type empirical
_exptl_absorpt_process_details 'ABSPACK, Oxford Diffraction Ltd'
_exptl_crystal_colour black
_exptl_crystal_density_diffrn 1.353
_exptl_crystal_density_method 'not measured'
_exptl_crystal_description needle
_exptl_crystal_F_000 810
_exptl_crystal_size_max 0.35
_exptl_crystal_size_mid 0.07
_exptl_crystal_size_min 0.07
_refine_diff_density_max 2.030
_refine_diff_density_min -0.856
_refine_diff_density_rms 0.130
_refine_ls_extinction_method none
_refine_ls_goodness_of_fit_ref 0.940
_refine_ls_hydrogen_treatment constr
_refine_ls_matrix_type full
_refine_ls_number_parameters 450
_refine_ls_number_reflns 10762
_refine_ls_number_restraints 6
_refine_ls_restrained_S_all 0.939
_refine_ls_R_factor_all 0.0924
_refine_ls_R_factor_gt 0.0648
_refine_ls_shift/su_max 0.000
_refine_ls_shift/su_mean 0.000
_refine_ls_structure_factor_coef Fsqd
_refine_ls_weighting_details 'calc w=1/[\s^2^(Fo^2^)+(0.1331P)^2^+2.0567P] where P=(Fo^2^+2Fc^2^)/3'
_refine_ls_weighting_scheme calc
_refine_ls_wR_factor_gt 0.1878
_refine_ls_wR_factor_ref 0.2129
_reflns_number_gt 7883
_reflns_number_total 10762
_reflns_threshold_expression >2sigma(I)
_cod_data_source_file c9nj01551e2.cif
_cod_data_source_block shelxl
_cod_depositor_comments 'Adding full bibliography for 7058360--7058364.cif.'
_cod_original_cell_volume 1924.40(18)
_cod_original_sg_symbol_H-M P-1
_cod_database_code 7058363

loop_
_symmetry_equiv_pos_as_xyz
'x, y, z'
'-x, -y, -z'

loop_
_atom_site_label
_atom_site_type_symbol
_atom_site_fract_x
_atom_site_fract_y
_atom_site_fract_z
_atom_site_U_iso_or_equiv
_atom_site_adp_type
_atom_site_occupancy
_atom_site_symmetry_multiplicity
_atom_site_calc_flag
_atom_site_refinement_flags
_atom_site_disorder_assembly
_atom_site_disorder_group
Cu1 Cu 0.38376(4) 0.04086(3) 0.24369(3) 0.02652(13) Uani 1 1 d . . .
S11 S 0.20106(9) 0.12892(8) 0.13883(6) 0.0328(2) Uani 1 1 d . . .
C12 C 0.1405(3) 0.1838(3) 0.2197(2) 0.0288(7) Uani 1 1 d U . .
S13 S 0.22178(9) 0.14750(8) 0.31745(6) 0.0324(2) Uani 1 1 d . . .
O14 O 0.0256(3) 0.2579(2) 0.21341(17) 0.0388(6) Uani 1 1 d . . .
C15 C -0.0526(4) 0.2927(4) 0.1336(3) 0.0457(10) Uani 1 1 d . . .
H15A H -0.1455 0.3059 0.1497 0.055 Uiso 1 1 calc R . .
H15B H -0.0367 0.2321 0.1075 0.055 Uiso 1 1 calc R . .
C16 C -0.0207(4) 0.3995(3) 0.0648(3) 0.0384(9) Uani 1 1 d . . .
C17 C -0.0178(4) 0.4104(4) -0.0253(3) 0.0472(10) Uani 1 1 d . . .
H17 H -0.0308 0.3506 -0.0430 0.057 Uiso 1 1 calc R . .
C18 C -0.0041(4) 0.4903(4) 0.0891(3) 0.0467(10) Uani 1 1 d . . .
H18 H -0.0077 0.4846 0.1494 0.056 Uiso 1 1 calc R . .
P1 P 0.55547(8) 0.13349(7) 0.21112(5) 0.02334(18) Uani 1 1 d . . .
C21 C 0.6642(3) 0.0948(3) 0.3066(2) 0.0259(6) Uani 1 1 d . . .
C22 C 0.8009(4) 0.0765(4) 0.2998(2) 0.0357(8) Uani 1 1 d . . .
H22 H 0.8423 0.0809 0.2448 0.043 Uiso 1 1 calc R . .
C23 C 0.8761(4) 0.0514(5) 0.3760(3) 0.0504(12) Uani 1 1 d . . .
H23 H 0.9677 0.0406 0.3711 0.061 Uiso 1 1 calc R . .
C24 C 0.8158(4) 0.0423(4) 0.4584(3) 0.0455(10) Uani 1 1 d . . .
H24 H 0.8669 0.0239 0.5090 0.055 Uiso 1 1 calc R . .
C25 C 0.6804(4) 0.0607(3) 0.4657(2) 0.0362(8) Uani 1 1 d . . .
H25 H 0.6398 0.0554 0.5212 0.043 Uiso 1 1 calc R . .
C26 C 0.6040(4) 0.0872(3) 0.3903(2) 0.0312(7) Uani 1 1 d . . .
H26 H 0.5124 0.1000 0.3955 0.037 Uiso 1 1 calc R . .
C31 C 0.6694(3) 0.1179(3) 0.1194(2) 0.0266(6) Uani 1 1 d . . .
C32 C 0.7273(4) 0.0084(3) 0.1204(3) 0.0352(8) Uani 1 1 d . . .
H32 H 0.7093 -0.0536 0.1675 0.042 Uiso 1 1 calc R . .
C33 C 0.8116(4) -0.0088(4) 0.0515(3) 0.0459(10) Uani 1 1 d . . .
H33 H 0.8515 -0.0819 0.0532 0.055 Uiso 1 1 calc R . .
C34 C 0.8360(4) 0.0828(4) -0.0193(3) 0.0430(10) Uani 1 1 d . . .
H34 H 0.8921 0.0717 -0.0657 0.052 Uiso 1 1 calc R . .
C35 C 0.7775(4) 0.1905(4) -0.0215(3) 0.0409(9) Uani 1 1 d . . .
H35 H 0.7928 0.2521 -0.0700 0.049 Uiso 1 1 calc R . .
C36 C 0.6957(4) 0.2083(3) 0.0479(2) 0.0334(7) Uani 1 1 d . . .
H36 H 0.6583 0.2818 0.0464 0.040 Uiso 1 1 calc R . .
C41 C 0.5096(3) 0.2877(3) 0.1836(2) 0.0262(6) Uani 1 1 d . . .
C42 C 0.5773(4) 0.3483(3) 0.2175(3) 0.0369(8) Uani 1 1 d . . .
H42 H 0.6448 0.3104 0.2584 0.044 Uiso 1 1 calc R . .
C43 C 0.5436(5) 0.4665(3) 0.1900(3) 0.0477(11) Uani 1 1 d . . .
H43 H 0.5885 0.5072 0.2130 0.057 Uiso 1 1 calc R . .
C44 C 0.4449(5) 0.5230(3) 0.1292(3) 0.0458(10) Uani 1 1 d . . .
H44 H 0.4247 0.6018 0.1100 0.055 Uiso 1 1 calc R . .
C45 C 0.3754(4) 0.4635(3) 0.0965(3) 0.0410(9) Uani 1 1 d . . .
H45 H 0.3077 0.5020 0.0558 0.049 Uiso 1 1 calc R . .
C46 C 0.4067(4) 0.3456(3) 0.1244(2) 0.0341(7) Uani 1 1 d . . .
H46 H 0.3584 0.3055 0.1034 0.041 Uiso 1 1 calc R . .
P2 P 0.41399(9) -0.14958(7) 0.28827(6) 0.02713(19) Uani 1 1 d . . .
C51 C 0.4877(4) -0.2292(3) 0.3980(2) 0.0307(7) Uani 1 1 d . . .
C52 C 0.5976(4) -0.1964(3) 0.4199(3) 0.0372(8) Uani 1 1 d . . .
H52 H 0.6322 -0.1379 0.3784 0.045 Uiso 1 1 calc R . .
C53 C 0.6553(5) -0.2502(4) 0.5027(3) 0.0487(10) Uani 1 1 d . . .
H53 H 0.7289 -0.2280 0.5168 0.058 Uiso 1 1 calc R . .
C54 C 0.6038(6) -0.3375(4) 0.5652(3) 0.0600(14) Uani 1 1 d . . .
H54 H 0.6427 -0.3737 0.6210 0.072 Uiso 1 1 calc R . .
C55 C 0.4958(6) -0.3697(4) 0.5441(3) 0.0582(13) Uani 1 1 d . . .
H55 H 0.4613 -0.4279 0.5860 0.070 Uiso 1 1 calc R . .
C56 C 0.4369(5) -0.3165(4) 0.4608(3) 0.0441(10) Uani 1 1 d . . .
H56 H 0.3635 -0.3393 0.4472 0.053 Uiso 1 1 calc R . .
C61 C 0.2696(4) -0.2112(3) 0.2863(3) 0.0353(8) Uani 1 1 d . . .
C62 C 0.2821(4) -0.3183(4) 0.2781(3) 0.0412(9) Uani 1 1 d . . .
H62 H 0.3656 -0.3607 0.2738 0.049 Uiso 1 1 calc R . .
C63 C 0.1707(6) -0.3623(5) 0.2762(4) 0.0587(13) Uani 1 1 d . . .
H63 H 0.1794 -0.4340 0.2709 0.070 Uiso 1 1 calc R . .
C64 C 0.0462(6) -0.2989(6) 0.2823(5) 0.085(2) Uani 1 1 d . . .
H64 H -0.0288 -0.3283 0.2818 0.102 Uiso 1 1 calc R . .
C65 C 0.0344(6) -0.1925(5) 0.2890(6) 0.107(3) Uani 1 1 d . . .
H65 H -0.0493 -0.1498 0.2921 0.128 Uiso 1 1 calc R . .
C66 C 0.1451(5) -0.1475(4) 0.2912(4) 0.0654(16) Uani 1 1 d . . .
H66 H 0.1357 -0.0753 0.2959 0.078 Uiso 1 1 calc R . .
C71 C 0.5272(3) -0.2032(3) 0.2118(2) 0.0282(7) Uani 1 1 d . . .
C72 C 0.6413(4) -0.2845(3) 0.2381(2) 0.0345(8) Uani 1 1 d . . .
H72 H 0.6618 -0.3175 0.2985 0.041 Uiso 1 1 calc R . .
C73 C 0.7256(4) -0.3167(4) 0.1737(3) 0.0423(9) Uani 1 1 d . . .
H73 H 0.8024 -0.3708 0.1912 0.051 Uiso 1 1 calc R . .
C74 C 0.6941(4) -0.2675(4) 0.0829(3) 0.0437(10) Uani 1 1 d . . .
H74 H 0.7494 -0.2900 0.0403 0.052 Uiso 1 1 calc R . .
C75 C 0.5824(4) -0.1861(4) 0.0563(3) 0.0415(9) Uani 1 1 d . . .
H75 H 0.5626 -0.1530 -0.0042 0.050 Uiso 1 1 calc R . .
C76 C 0.4988(4) -0.1534(4) 0.1199(2) 0.0357(8) Uani 1 1 d . . .
H76 H 0.4233 -0.0981 0.1017 0.043 Uiso 1 1 calc R . .
Cl81 Cl -0.1664(3) 0.4267(3) 0.33874(19) 0.0904(12) Uani 0.50 1 d P A 1
C82 C -0.0712(12) 0.3235(11) 0.4058(8) 0.069(3) Uiso 0.50 1 d P A 1
H82A H -0.0890 0.2578 0.3938 0.083 Uiso 0.50 1 calc PR A 1
H82B H 0.0161 0.3321 0.3808 0.083 Uiso 0.50 1 calc PR A 1
Cl83 Cl -0.0486(4) 0.2807(5) 0.5069(2) 0.1192(17) Uani 0.50 1 d P A 1
O1W O 0.0121(8) 0.4231(7) 0.4517(5) 0.067(2) Uiso 0.50 1 d P B 2

loop_
_atom_site_aniso_label
_atom_site_aniso_U_11
_atom_site_aniso_U_22
_atom_site_aniso_U_33
_atom_site_aniso_U_23
_atom_site_aniso_U_13
_atom_site_aniso_U_12
Cu1 0.0242(2) 0.0242(2) 0.0298(2) -0.00718(16) -0.00217(15) -0.00327(15)
S11 0.0316(4) 0.0376(5) 0.0287(4) -0.0104(4) -0.0070(3) -0.0034(4)
C12 0.0236(14) 0.0277(16) 0.0285(15) -0.0013(12) 0.0006(12) -0.0035(12)
S13 0.0305(4) 0.0372(5) 0.0247(4) -0.0079(3) -0.0001(3) 0.0006(4)
O14 0.0276(13) 0.0390(15) 0.0336(13) 0.0031(11) 0.0006(10) 0.0044(11)
C15 0.0259(18) 0.048(2) 0.041(2) 0.0118(18) -0.0052(15) 0.0000(16)
C16 0.0217(16) 0.040(2) 0.0380(19) 0.0054(16) -0.0046(14) 0.0014(14)
C17 0.042(2) 0.048(2) 0.041(2) -0.0011(18) -0.0035(18) -0.0064(19)
C18 0.041(2) 0.052(3) 0.034(2) -0.0008(18) -0.0012(17) -0.0020(19)
P1 0.0224(4) 0.0210(4) 0.0250(4) -0.0061(3) -0.0021(3) -0.0020(3)
C21 0.0292(16) 0.0234(15) 0.0237(14) -0.0042(12) -0.0041(12) -0.0062(12)
C22 0.0278(17) 0.047(2) 0.0263(16) -0.0030(15) 0.0003(13) -0.0093(15)
C23 0.0254(18) 0.082(3) 0.0323(19) -0.003(2) -0.0052(15) -0.009(2)
C24 0.041(2) 0.062(3) 0.0291(18) -0.0056(18) -0.0092(16) -0.010(2)
C25 0.043(2) 0.042(2) 0.0231(15) -0.0087(14) -0.0022(14) -0.0071(17)
C26 0.0291(17) 0.0342(18) 0.0286(16) -0.0094(14) 0.0011(13) -0.0041(14)
C31 0.0237(15) 0.0309(17) 0.0277(15) -0.0124(13) -0.0026(12) -0.0046(13)
C32 0.0314(18) 0.0297(18) 0.047(2) -0.0167(16) 0.0050(16) -0.0074(14)
C33 0.034(2) 0.049(2) 0.066(3) -0.037(2) 0.0097(19) -0.0070(18)
C34 0.0307(19) 0.067(3) 0.041(2) -0.033(2) 0.0065(16) -0.0096(18)
C35 0.039(2) 0.053(2) 0.0276(17) -0.0101(17) 0.0006(15) -0.0085(18)
C36 0.0309(17) 0.0375(19) 0.0290(16) -0.0101(14) -0.0009(14) -0.0017(14)
C41 0.0270(15) 0.0227(15) 0.0255(14) -0.0050(12) 0.0032(12) -0.0029(12)
C42 0.050(2) 0.0256(17) 0.0346(18) -0.0094(14) -0.0079(16) -0.0048(16)
C43 0.072(3) 0.0283(19) 0.046(2) -0.0135(17) -0.008(2) -0.012(2)
C44 0.067(3) 0.0216(17) 0.044(2) -0.0098(16) 0.003(2) -0.0005(18)
C45 0.041(2) 0.0300(19) 0.040(2) -0.0024(15) -0.0069(16) 0.0080(16)
C46 0.0311(18) 0.0308(18) 0.0368(18) -0.0081(15) -0.0014(14) -0.0022(14)
P2 0.0284(4) 0.0248(4) 0.0279(4) -0.0076(3) -0.0007(3) -0.0058(3)
C51 0.0407(19) 0.0244(16) 0.0267(15) -0.0105(13) -0.0012(14) -0.0013(14)
C52 0.042(2) 0.0341(19) 0.0357(18) -0.0111(15) -0.0053(16) -0.0051(16)
C53 0.054(3) 0.047(2) 0.043(2) -0.0145(19) -0.0190(19) 0.002(2)
C54 0.084(4) 0.051(3) 0.036(2) -0.009(2) -0.014(2) 0.004(3)
C55 0.088(4) 0.046(3) 0.031(2) 0.0035(18) -0.004(2) -0.015(3)
C56 0.063(3) 0.037(2) 0.0326(19) -0.0065(16) 0.0004(18) -0.018(2)
C61 0.0322(18) 0.0340(19) 0.0385(19) -0.0057(15) -0.0024(15) -0.0126(15)
C62 0.043(2) 0.041(2) 0.044(2) -0.0141(18) -0.0009(17) -0.0162(18)
C63 0.066(3) 0.056(3) 0.063(3) -0.020(2) -0.001(3) -0.033(3)
C64 0.050(3) 0.069(4) 0.136(6) -0.014(4) -0.018(4) -0.034(3)
C65 0.033(3) 0.053(4) 0.206(9) -0.001(4) -0.007(4) -0.013(2)
C66 0.034(2) 0.039(2) 0.114(5) -0.012(3) 0.002(3) -0.0112(19)
C71 0.0301(17) 0.0268(16) 0.0294(16) -0.0104(13) -0.0013(13) -0.0064(13)
C72 0.041(2) 0.0317(18) 0.0313(17) -0.0137(14) -0.0024(15) -0.0010(15)
C73 0.039(2) 0.043(2) 0.047(2) -0.0230(19) -0.0009(17) 0.0023(17)
C74 0.041(2) 0.058(3) 0.041(2) -0.029(2) 0.0046(17) -0.0102(19)
C75 0.040(2) 0.061(3) 0.0291(17) -0.0193(18) -0.0038(15) -0.0129(19)
C76 0.0303(18) 0.045(2) 0.0307(17) -0.0101(16) -0.0063(14) -0.0062(16)
Cl81 0.084(2) 0.095(2) 0.0528(15) -0.0078(15) -0.0183(14) 0.0496(18)
Cl83 0.081(2) 0.189(5) 0.0547(18) -0.017(2) -0.0020(17) 0.009(3)

loop_
_atom_type_symbol
_atom_type_description
_atom_type_scat_dispersion_real
_atom_type_scat_dispersion_imag
_atom_type_scat_source
C C 0.0033 0.0016 'International Tables Vol C Tables 4.2.6.8 and 6.1.1.4'
H H 0.0000 0.0000 'International Tables Vol C Tables 4.2.6.8 and 6.1.1.4'
N N 0.0061 0.0033 'International Tables Vol C Tables 4.2.6.8 and 6.1.1.4'
O O 0.0106 0.0060 'International Tables Vol C Tables 4.2.6.8 and 6.1.1.4'
Cu Cu 0.3201 1.2651 'International Tables Vol C Tables 4.2.6.8 and 6.1.1.4'
P P 0.1023 0.0942 'International Tables Vol C Tables 4.2.6.8 and 6.1.1.4'
S S 0.1246 0.1234 'International Tables Vol C Tables 4.2.6.8 and 6.1.1.4'
Cl Cl 0.1484 0.1585 'International Tables Vol C Tables 4.2.6.8 and 6.1.1.4'

loop_
_geom_angle_atom_site_label_1
_geom_angle_atom_site_label_2
_geom_angle_atom_site_label_3
_geom_angle
_geom_angle_site_symmetry_1
_geom_angle_site_symmetry_3
P2 Cu1 P1 122.06(4) . .
P2 Cu1 S13 120.41(4) . .
P1 Cu1 S13 105.26(4) . .
P2 Cu1 S11 111.56(4) . .
P1 Cu1 S11 113.62(3) . .
S13 Cu1 S11 74.52(3) . .
C12 S11 Cu1 81.74(12) . .
O14 C12 S11 123.6(3) . .
O14 C12 S13 115.1(3) . .
S11 C12 S13 121.3(2) . .
C12 S13 Cu1 82.27(12) . .
C12 O14 C15 119.5(3) . .
O14 C15 C16 112.2(4) . .
O14 C15 H15A 109.2 . .
C16 C15 H15A 109.2 . .
O14 C15 H15B 109.2 . .
C16 C15 H15B 109.2 . .
H15A C15 H15B 107.9 . .
C18 C16 C17 118.6(4) . .
C18 C16 C15 121.4(4) . .
C17 C16 C15 119.8(4) . .
C18 C17 C16 120.4(5) 2_565 .
C18 C17 H17 119.8 2_565 .
C16 C17 H17 119.8 . .
C16 C18 C17 120.9(4) . 2_565
C16 C18 H18 119.5 . .
C17 C18 H18 119.5 2_565 .
C21 P1 C41 102.15(15) . .
C21 P1 C31 103.58(15) . .
C41 P1 C31 102.35(15) . .
C21 P1 Cu1 112.22(11) . .
C41 P1 Cu1 115.02(11) . .
C31 P1 Cu1 119.46(11) . .
C22 C21 C26 119.1(3) . .
C22 C21 P1 123.7(3) . .
C26 C21 P1 117.2(3) . .
C21 C22 C23 119.7(3) . .
C21 C22 H22 120.1 . .
C23 C22 H22 120.1 . .
C24 C23 C22 120.7(4) . .
C24 C23 H23 119.7 . .
C22 C23 H23 119.7 . .
C25 C24 C23 120.0(4) . .
C25 C24 H24 120.0 . .
C23 C24 H24 120.0 . .
C24 C25 C26 120.0(3) . .
C24 C25 H25 120.0 . .
C26 C25 H25 120.0 . .
C25 C26 C21 120.5(3) . .
C25 C26 H26 119.8 . .
C21 C26 H26 119.8 . .
C36 C31 C32 118.6(3) . .
C36 C31 P1 123.4(3) . .
C32 C31 P1 117.9(3) . .
C33 C32 C31 120.5(4) . .
C33 C32 H32 119.7 . .
C31 C32 H32 119.7 . .
C34 C33 C32 119.7(4) . .
C34 C33 H33 120.1 . .
C32 C33 H33 120.1 . .
C35 C34 C33 120.0(4) . .
C35 C34 H34 120.0 . .
C33 C34 H34 120.0 . .
C34 C35 C36 120.5(4) . .
C34 C35 H35 119.7 . .
C36 C35 H35 119.7 . .
C31 C36 C35 120.5(4) . .
C31 C36 H36 119.7 . .
C35 C36 H36 119.7 . .
C46 C41 C42 119.3(3) . .
C46 C41 P1 118.6(3) . .
C42 C41 P1 122.0(3) . .
C41 C42 C43 119.7(4) . .
C41 C42 H42 120.1 . .
C43 C42 H42 120.1 . .
C44 C43 C42 120.4(4) . .
C44 C43 H43 119.8 . .
C42 C43 H43 119.8 . .
C43 C44 C45 120.3(4) . .
C43 C44 H44 119.9 . .
C45 C44 H44 119.9 . .
C44 C45 C46 119.9(4) . .
C44 C45 H45 120.1 . .
C46 C45 H45 120.1 . .
C41 C46 C45 120.4(4) . .
C41 C46 H46 119.8 . .
C45 C46 H46 119.8 . .
C71 P2 C51 103.33(16) . .
C71 P2 C61 102.10(17) . .
C51 P2 C61 104.70(17) . .
C71 P2 Cu1 109.77(12) . .
C51 P2 Cu1 118.04(12) . .
C61 P2 Cu1 116.95(13) . .
C56 C51 C52 119.0(4) . .
C56 C51 P2 123.6(3) . .
C52 C51 P2 117.3(3) . .
C53 C52 C51 120.4(4) . .
C53 C52 H52 119.8 . .
C51 C52 H52 119.8 . .
C52 C53 C54 120.2(5) . .
C52 C53 H53 119.9 . .
C54 C53 H53 119.9 . .
C55 C54 C53 119.7(4) . .
C55 C54 H54 120.2 . .
C53 C54 H54 120.2 . .
C54 C55 C56 120.8(4) . .
C54 C55 H55 119.6 . .
C56 C55 H55 119.6 . .
C51 C56 C55 120.0(4) . .
C51 C56 H56 120.0 . .
C55 C56 H56 120.0 . .
C66 C61 C62 119.7(4) . .
C66 C61 P2 118.5(3) . .
C62 C61 P2 121.8(3) . .
C63 C62 C61 120.3(4) . .
C63 C62 H62 119.8 . .
C61 C62 H62 119.8 . .
C64 C63 C62 119.8(5) . .
C64 C63 H63 120.1 . .
C62 C63 H63 120.1 . .
C65 C64 C63 119.7(5) . .
C65 C64 H64 120.2 . .
C63 C64 H64 120.2 . .
C64 C65 C66 121.2(6) . .
C64 C65 H65 119.4 . .
C66 C65 H65 119.4 . .
C61 C66 C65 119.3(5) . .
C61 C66 H66 120.4 . .
C65 C66 H66 120.4 . .
C72 C71 C76 119.1(3) . .
C72 C71 P2 124.2(3) . .
C76 C71 P2 116.6(3) . .
C71 C72 C73 119.9(4) . .
C71 C72 H72 120.0 . .
C73 C72 H72 120.0 . .
C74 C73 C72 119.9(4) . .
C74 C73 H73 120.1 . .
C72 C73 H73 120.1 . .
C75 C74 C73 120.5(4) . .
C75 C74 H74 119.7 . .
C73 C74 H74 119.7 . .
C74 C75 C76 119.8(4) . .
C74 C75 H75 120.1 . .
C76 C75 H75 120.1 . .
C75 C76 C71 120.7(4) . .
C75 C76 H76 119.6 . .
C71 C76 H76 119.6 . .
Cl83 C82 Cl81 135.2(9) . .
Cl83 C82 H82A 103.4 . .
Cl81 C82 H82A 103.4 . .
Cl83 C82 H82B 103.4 . .
Cl81 C82 H82B 103.4 . .
H82A C82 H82B 105.2 . .

loop_
_geom_bond_atom_site_label_1
_geom_bond_atom_site_label_2
_geom_bond_distance
_geom_bond_site_symmetry_2
Cu1 P2 2.2510(10) .
Cu1 P1 2.2652(9) .
Cu1 S13 2.4120(10) .
Cu1 S11 2.4428(10) .
S11 C12 1.675(4) .
C12 O14 1.344(4) .
C12 S13 1.697(4) .
O14 C15 1.444(5) .
C15 C16 1.515(5) .
C15 H15A 0.9700 .
C15 H15B 0.9700 .
C16 C18 1.378(7) .
C16 C17 1.383(6) .
C17 C18 1.382(6) 2_565
C17 H17 0.9300 .
C18 C17 1.382(6) 2_565
C18 H18 0.9300 .
P1 C21 1.825(3) .
P1 C41 1.831(3) .
P1 C31 1.834(3) .
C21 C22 1.387(5) .
C21 C26 1.402(5) .
C22 C23 1.395(5) .
C22 H22 0.9300 .
C23 C24 1.382(6) .
C23 H23 0.9300 .
C24 C25 1.375(6) .
C24 H24 0.9300 .
C25 C26 1.390(5) .
C25 H25 0.9300 .
C26 H26 0.9300 .
C31 C36 1.378(5) .
C31 C32 1.394(5) .
C32 C33 1.389(5) .
C32 H32 0.9300 .
C33 C34 1.376(7) .
C33 H33 0.9300 .
C34 C35 1.369(6) .
C34 H34 0.9300 .
C35 C36 1.383(5) .
C35 H35 0.9300 .
C36 H36 0.9300 .
C41 C46 1.389(5) .
C41 C42 1.389(5) .
C42 C43 1.397(5) .
C42 H42 0.9300 .
C43 C44 1.370(7) .
C43 H43 0.9300 .
C44 C45 1.378(6) .
C44 H44 0.9300 .
C45 C46 1.391(5) .
C45 H45 0.9300 .
C46 H46 0.9300 .
P2 C71 1.816(4) .
P2 C51 1.830(4) .
P2 C61 1.831(4) .
C51 C56 1.389(5) .
C51 C52 1.392(6) .
C52 C53 1.380(6) .
C52 H52 0.9300 .
C53 C54 1.390(7) .
C53 H53 0.9300 .
C54 C55 1.365(8) .
C54 H54 0.9300 .
C55 C56 1.390(6) .
C55 H55 0.9300 .
C56 H56 0.9300 .
C61 C66 1.386(6) .
C61 C62 1.391(6) .
C62 C63 1.388(6) .
C62 H62 0.9300 .
C63 C64 1.386(9) .
C63 H63 0.9300 .
C64 C65 1.372(10) .
C64 H64 0.9300 .
C65 C66 1.389(8) .
C65 H65 0.9300 .
C66 H66 0.9300 .
C71 C72 1.388(5) .
C71 C76 1.408(5) .
C72 C73 1.400(5) .
C72 H72 0.9300 .
C73 C74 1.398(6) .
C73 H73 0.9300 .
C74 C75 1.372(6) .
C74 H74 0.9300 .
C75 C76 1.388(5) .
C75 H75 0.9300 .
C76 H76 0.9300 .
Cl81 C82 1.591(12) .
C82 Cl83 1.530(12) .
C82 H82A 0.9700 .
C82 H82B 0.9700 .
